data_7044860
loop_
_publ_author_name
'Weng, Zhewei'
'Ren, Yuanhang'
'Gu, Min'
'Yue, Bin'
'He, Heyong'

_publ_section_title
;
 Two mixed-addenda Nb/W polyoxometalates-based hybrid compounds containing
 multicopper units: synthesis, structures, electrochemical and magnetic
 properties
;
_journal_name_full 'Dalton Transactions'
_journal_paper_doi 10.1039/C7DT03968A
_journal_year 2017
_chemical_formula_sum 'C12 H12 Cu8 N18 Nb3 O56.5 P W9'
_chemical_formula_weight 3785.07
_space_group_crystal_system tetragonal
_space_group_IT_number 142
_space_group_name_Hall '-I 4bd 2c'
_space_group_name_H-M_alt 'I 41/a c d'
_symmetry_space_group_name_Hall '-I 4bd 2c'
_symmetry_space_group_name_H-M 'I 41/a c d :2'
_atom_sites_solution_hydrogens geom
_audit_creation_method SHELXL-2017/1
_audit_update_record
;
2017-11-20 deposited with the CCDC.
2017-11-23 downloaded from the CCDC.
;
_cell_angle_alpha 90
_cell_angle_beta 90
_cell_angle_gamma 90
_cell_formula_units_Z 8
_cell_length_a 17.588(2)
_cell_length_b 17.588(2)
_cell_length_c 47.567(12)
_cell_measurement_reflns_used 36495
_cell_measurement_temperature 293(2)
_cell_measurement_theta_max 25.999
_cell_measurement_theta_min 1.848
_cell_volume 14714(4)
_computing_cell_refinement 'Bruker SMART'
_computing_data_collection 'Bruker SMART'
_computing_data_reduction 'Bruker SAINT'
_computing_molecular_graphics 'Bruker SHELXTL'
_computing_publication_material 'Bruker SHELXTL'
_computing_structure_refinement 'SHELXL-2017/1 (Sheldrick, 2017)'
_computing_structure_solution 'Bruker SHELXTL'
_diffrn_ambient_temperature 293(2)
_diffrn_measured_fraction_theta_full 0.997
_diffrn_measured_fraction_theta_max 0.997
_diffrn_measurement_device_type 'CCD area detector'
_diffrn_measurement_method 'phi and omega scans'
_diffrn_radiation_type MoK\a
_diffrn_radiation_wavelength 0.71073
_diffrn_reflns_av_R_equivalents 0.1048
_diffrn_reflns_av_unetI/netI 0.0445
_diffrn_reflns_Laue_measured_fraction_full 0.997
_diffrn_reflns_Laue_measured_fraction_max 0.997
_diffrn_reflns_limit_h_max 21
_diffrn_reflns_limit_h_min -21
_diffrn_reflns_limit_k_max 21
_diffrn_reflns_limit_k_min -21
_diffrn_reflns_limit_l_max 54
_diffrn_reflns_limit_l_min -58
_diffrn_reflns_number 36495
_diffrn_reflns_point_group_measured_fraction_full 0.997
_diffrn_reflns_point_group_measured_fraction_max 0.997
_diffrn_reflns_theta_full 25.242
_diffrn_reflns_theta_max 25.999
_diffrn_reflns_theta_min 1.848
_exptl_absorpt_coefficient_mu 16.843
_exptl_absorpt_correction_type multi-scan
_exptl_absorpt_process_details 'SADABS-2012/1 (Bruker AXS)'
_exptl_crystal_colour blue
_exptl_crystal_density_diffrn 3.417
_exptl_crystal_density_meas ?
_exptl_crystal_description slice
_exptl_crystal_F_000 13584
_exptl_crystal_size_max 0.07
_exptl_crystal_size_mid 0.07
_exptl_crystal_size_min 0.03
_exptl_transmission_factor_max 0.603
_exptl_transmission_factor_min 0.320
_refine_diff_density_max 3.880
_refine_diff_density_min -1.829
_refine_diff_density_rms 0.372
_refine_ls_extinction_method none
_refine_ls_goodness_of_fit_ref 1.094
_refine_ls_hydrogen_treatment constr
_refine_ls_matrix_type full
_refine_ls_number_parameters 244
_refine_ls_number_reflns 3616
_refine_ls_number_restraints 120
_refine_ls_restrained_S_all 1.076
_refine_ls_R_factor_all 0.0752
_refine_ls_R_factor_gt 0.0521
_refine_ls_shift/su_max 0.000
_refine_ls_shift/su_mean 0.000
_refine_ls_structure_factor_coef Fsqd
_refine_ls_weighting_details 'w=1/[\s^2^(Fo^2^)+(0.0560P)^2^+1412.7617P] where P=(Fo^2^+2Fc^2^)/3'
_refine_ls_weighting_scheme calc
_refine_ls_wR_factor_gt 0.1225
_refine_ls_wR_factor_ref 0.1363
_reflns_Friedel_coverage 0.000
_reflns_number_gt 2793
_reflns_number_total 3616
_reflns_threshold_expression 'I > 2\s(I)'
_cod_data_source_file c7dt03968a2.cif
_cod_data_source_block mo_60722b
_cod_depositor_comments
;
The following automatic conversions were performed:

'_exptl_crystal_density_meas' value 'not measured' was changed to '?'
- the value is perceived as not measured.

Automatic conversion script
Id: cif_fix_values 4973 2017-02-22 13:04:09Z antanas 
;
_cod_original_cell_volume 14714(5)
_cod_original_formula_sum 'C12 H12 Cu8 N18 Nb3 O56.50 P W9'
_cod_database_code 7044860
_shelx_shelxl_version_number 2017/1
_shelx_space_group_comment
; 
The symmetry employed for this shelxl refinement is uniquely defined 
by the following loop, which should always be used as a source of 
symmetry information in preference to the above space-group names. 
They are only intended as comments. 
;
_shelx_estimated_absorpt_t_min 0.3962
_shelx_estimated_absorpt_t_max 0.5635
_exptl_absorpt_special_details 'wR2(int)=0.1014 before and 0.0662 after the adsorption correction process.'

loop_
_space_group_symop_operation_xyz
'x, y, z'
'-x+1/2, -y, z+1/2'
'-y+1/4, x+3/4, z+1/4'
'y+1/4, -x+1/4, z+3/4'
'-x+1/2, y, -z'
'x, -y, -z+1/2'
'y+1/4, x+3/4, -z+3/4'
'-y+1/4, -x+1/4, -z+1/4'
'x+1/2, y+1/2, z+1/2'
'-x+1, -y+1/2, z+1'
'-y+3/4, x+5/4, z+3/4'
'y+3/4, -x+3/4, z+5/4'
'-x+1, y+1/2, -z+1/2'
'x+1/2, -y+1/2, -z+1'
'y+3/4, x+5/4, -z+5/4'
'-y+3/4, -x+3/4, -z+3/4'
'-x, -y, -z'
'x-1/2, y, -z-1/2'
'y-1/4, -x-3/4, -z-1/4'
'-y-1/4, x-1/4, -z-3/4'
'x-1/2, -y, z'
'-x, y, z-1/2'
'-y-1/4, -x-3/4, z-3/4'
'y-1/4, x-1/4, z-1/4'
'-x+1/2, -y+1/2, -z+1/2'
'x, y+1/2, -z'
'y+1/4, -x-1/4, -z+1/4'
'-y+1/4, x+1/4, -z-1/4'
'x, -y+1/2, z+1/2'
'-x+1/2, y+1/2, z'
'-y+1/4, -x-1/4, z-1/4'
'y+1/4, x+1/4, z+1/4'

loop_
_atom_site_label
_atom_site_type_symbol
_atom_site_fract_x
_atom_site_fract_y
_atom_site_fract_z
_atom_site_U_iso_or_equiv
_atom_site_adp_type
_atom_site_occupancy
_atom_site_site_symmetry_order
_atom_site_calc_flag
_atom_site_refinement_flags_posn
_atom_site_refinement_flags_adp
_atom_site_refinement_flags_occupancy
P1 P 0.500000 0.250000 0.125000 0.0048(13) Uani 1 4 d S TU P
W1 W 0.30723(3) 0.31895(4) 0.12682(2) 0.01096(18) Uani 0.875 1 d . U P
W2 W 0.43375(4) 0.37605(4) 0.17838(2) 0.01394(19) Uani 0.875 1 d . U P
W3 W 0.44346(5) 0.38500(5) 0.07204(2) 0.0166(2) Uani 0.5 1 d . U P
Nb1 Nb 0.30723(3) 0.31895(4) 0.12682(2) 0.01096(18) Uani 0.125 1 d . U P
Nb2 Nb 0.43375(4) 0.37605(4) 0.17838(2) 0.01394(19) Uani 0.125 1 d . U P
Nb3 Nb 0.44346(5) 0.38500(5) 0.07204(2) 0.0166(2) Uani 0.5 1 d . U P
Cu1 Cu 0.32580(11) 0.49951(10) 0.02269(4) 0.0176(4) Uani 1 1 d D U .
Cu2 Cu 0.250000 0.66987(14) 0.000000 0.0118(5) Uani 1 2 d S TU P
Cu3 Cu 0.5121(4) 0.7342(3) 0.07811(9) 0.0270(13) Uani 0.5 1 d . U P
C1 C 0.3897(9) 0.7181(9) 0.0326(4) 0.021(4) Uani 1 1 d . . .
H1 H 0.382818 0.769425 0.028745 0.025 Uiso 1 1 calc R U .
C2 C 0.4234(11) 0.6164(9) 0.0506(4) 0.025(4) Uani 1 1 d . . .
H2 H 0.447108 0.581306 0.062242 0.030 Uiso 1 1 calc R U .
C3 C 0.2936(10) 0.3344(9) 0.0147(3) 0.020(4) Uani 1 1 d . U .
H3 H 0.331184 0.319862 0.027350 0.025 Uiso 1 1 calc R U .
N1 N 0.3494(7) 0.6626(7) 0.0211(3) 0.015(2) Uani 1 1 d . . .
N2 N 0.3710(7) 0.5983(7) 0.0332(3) 0.015(2) Uani 1 1 d . . .
N3 N 0.4413(10) 0.6910(10) 0.0504(3) 0.035(4) Uani 1 1 d . U .
N4 N 0.2784(8) 0.4027(7) 0.0096(3) 0.015(3) Uani 1 1 d . U .
N5 N 0.250000 0.2826(10) 0.000000 0.012(3) Uani 1 2 d S TU P
O1 O 0.250000 0.5543(9) 0.000000 0.023(2) Uani 1 2 d S TU P
O2 O 0.3969(7) 0.4424(6) 0.0462(3) 0.023(2) Uani 1 1 d . . .
O3 O 0.3661(6) 0.3780(5) 0.1008(2) 0.010(2) Uani 1 1 d . . .
O4 O 0.2191(6) 0.3525(7) 0.1200(2) 0.022(3) Uani 1 1 d . . .
O5 O 0.3420(6) 0.3871(6) 0.1564(2) 0.0100(15) Uani 1 1 d . . .
O6 O 0.3849(5) 0.2906(6) 0.1965(2) 0.013(2) Uani 1 1 d . . .
O7 O 0.5305(5) 0.3372(6) 0.1879(2) 0.013(2) Uani 1 1 d . . .
O8 O 0.4320(6) 0.2706(6) 0.1437(2) 0.0100(15) Uani 1 1 d . U .
O9 O 0.2859(5) 0.2457(6) 0.1562(2) 0.013(2) Uani 1 1 d . . .
O10 O 0.3192(6) 0.2366(5) 0.1012(2) 0.010(2) Uani 1 1 d . . .
O11 O 0.4185(7) 0.4458(6) 0.2037(2) 0.020(3) Uani 1 1 d . . .
O12 O 0.2486(9) 0.4928(8) 0.0689(3) 0.045(4) Uani 1 1 d . . .
O13 O 0.4248(14) 0.5057(12) -0.0178(4) 0.055(7) Uani 0.8 1 d D U P
O13' O 0.386(6) 0.496(6) -0.0276(13) 0.055(7) Uani 0.2 1 d D . P
O14 O 0.3978(18) 0.7440(17) 0.1038(7) 0.048(7) Uani 0.5 1 d . U P
O15 O 0.4789(19) 0.6535(16) 0.1055(7) 0.052(8) Uani 0.5 1 d . U P
O1W O 0.361(6) 0.611(6) 0.125000 0.10(4) Uiso 0.25 2 d S . P
O2W O 0.122(2) 0.396(2) 0.0549(8) 0.060(10) Uiso 0.5 1 d . . P

loop_
_atom_site_aniso_label
_atom_site_aniso_U_11
_atom_site_aniso_U_22
_atom_site_aniso_U_33
_atom_site_aniso_U_23
_atom_site_aniso_U_13
_atom_site_aniso_U_12
P1 0.0024(18) 0.0024(18) 0.009(3) 0.000 0.000 0.000
W1 0.0080(3) 0.0128(3) 0.0121(3) -0.0015(3) -0.0015(3) 0.0026(2)
W2 0.0130(3) 0.0158(3) 0.0131(3) -0.0043(3) 0.0012(3) -0.0015(3)
W3 0.0182(5) 0.0138(4) 0.0177(5) 0.0029(4) -0.0034(4) 0.0019(3)
Nb1 0.0080(3) 0.0128(3) 0.0121(3) -0.0015(3) -0.0015(3) 0.0026(2)
Nb2 0.0130(3) 0.0158(3) 0.0131(3) -0.0043(3) 0.0012(3) -0.0015(3)
Nb3 0.0182(5) 0.0138(4) 0.0177(5) 0.0029(4) -0.0034(4) 0.0019(3)
Cu1 0.0251(11) 0.0034(8) 0.0242(10) 0.0014(8) -0.0163(9) 0.0002(8)
Cu2 0.0141(13) 0.0035(12) 0.0178(13) 0.000 -0.0009(11) 0.000
Cu3 0.022(4) 0.016(4) 0.043(2) 0.0043(18) -0.014(2) -0.011(2)
C1 0.022(9) 0.010(8) 0.030(10) 0.011(7) 0.003(7) -0.003(7)
C2 0.040(11) 0.007(8) 0.029(10) 0.004(7) -0.011(8) -0.011(7)
C3 0.034(10) 0.011(6) 0.016(8) -0.001(6) -0.011(7) -0.004(6)
N1 0.010(5) 0.011(4) 0.024(5) 0.001(4) -0.007(4) -0.004(4)
N2 0.010(5) 0.011(4) 0.024(5) 0.001(4) -0.007(4) -0.004(4)
N3 0.034(9) 0.036(9) 0.035(8) 0.001(7) -0.015(7) -0.017(7)
N4 0.031(8) 0.008(5) 0.006(6) 0.000(5) -0.009(5) 0.000(5)
N5 0.010(8) 0.008(7) 0.016(9) 0.000 -0.007(7) 0.000
O1 0.020(5) 0.017(4) 0.033(6) 0.000 -0.016(4) 0.000
O2 0.020(5) 0.017(4) 0.033(6) 0.000 -0.016(4) 0.000
O3 0.010(5) 0.005(5) 0.015(5) -0.002(4) 0.000(4) 0.001(4)
O4 0.015(6) 0.023(6) 0.027(7) -0.002(5) -0.007(5) 0.008(5)
O5 0.010(3) 0.010(4) 0.010(4) -0.001(3) 0.004(3) -0.002(3)
O6 0.005(5) 0.026(6) 0.007(5) -0.002(4) 0.002(4) -0.003(4)
O7 0.005(5) 0.017(6) 0.017(6) -0.002(4) -0.003(4) -0.003(4)
O8 0.010(3) 0.010(4) 0.010(4) -0.001(3) 0.004(3) -0.002(3)
O9 0.002(5) 0.009(5) 0.027(6) -0.001(5) 0.000(4) 0.000(4)
O10 0.014(5) 0.006(5) 0.009(5) 0.001(4) -0.008(4) 0.001(4)
O11 0.028(7) 0.020(6) 0.010(5) -0.011(5) 0.002(5) 0.001(5)
O12 0.043(9) 0.032(8) 0.062(9) 0.000(7) 0.024(8) 0.010(7)
O13 0.10(2) 0.026(10) 0.040(12) 0.009(10) 0.029(11) -0.005(12)
O13' 0.10(2) 0.026(10) 0.040(12) 0.009(10) 0.029(11) -0.005(12)
O14 0.048(15) 0.039(17) 0.056(15) -0.007(14) 0.013(13) -0.021(14)
O15 0.07(2) 0.023(14) 0.064(17) 0.009(11) -0.029(15) -0.030(13)

loop_
_atom_type_symbol
_atom_type_description
_atom_type_scat_dispersion_real
_atom_type_scat_dispersion_imag
_atom_type_scat_source
C C 0.0033 0.0016 'International Tables Vol C Tables 4.2.6.8 and 6.1.1.4'
H H 0.0000 0.0000 'International Tables Vol C Tables 4.2.6.8 and 6.1.1.4'
N N 0.0061 0.0033 'International Tables Vol C Tables 4.2.6.8 and 6.1.1.4'
O O 0.0106 0.0060 'International Tables Vol C Tables 4.2.6.8 and 6.1.1.4'
P P 0.1023 0.0942 'International Tables Vol C Tables 4.2.6.8 and 6.1.1.4'
Cu Cu 0.3201 1.2651 'International Tables Vol C Tables 4.2.6.8 and 6.1.1.4'
Nb Nb -2.0727 0.6215 'International Tables Vol C Tables 4.2.6.8 and 6.1.1.4'
W W -0.8490 6.8722 'International Tables Vol C Tables 4.2.6.8 and 6.1.1.4'

loop_
_geom_angle_atom_site_label_1
_geom_angle_atom_site_label_2
_geom_angle_atom_site_label_3
_geom_angle
_geom_angle_site_symmetry_1
_geom_angle_site_symmetry_3
O8 P1 O8 109.6(4) 20_656 10_554
O8 P1 O8 109.1(7) 20_656 27_565
O8 P1 O8 109.6(4) 10_554 27_565
O8 P1 O8 109.6(4) 20_656 .
O8 P1 O8 109.1(7) 10_554 .
O8 P1 O8 109.6(4) 27_565 .
O4 W1 O10 104.1(5) . .
O4 W1 O3 100.4(5) . .
O10 W1 O3 86.5(4) . .
O4 W1 O9 101.2(5) . .
O10 W1 O9 88.7(4) . .
O3 W1 O9 158.4(4) . .
O4 W1 O5 102.3(5) . .
O10 W1 O5 153.6(4) . .
O3 W1 O5 87.9(4) . .
O9 W1 O5 87.0(4) . .
O4 W1 O8 172.3(5) . .
O10 W1 O8 81.3(4) . .
O3 W1 O8 85.3(4) . .
O9 W1 O8 73.2(4) . .
O5 W1 O8 72.5(4) . .
O11 W2 O7 103.2(5) . .
O11 W2 O6 99.9(5) . .
O7 W2 O6 90.7(4) . .
O11 W2 O5 100.1(5) . .
O7 W2 O5 156.6(4) . .
O6 W2 O5 87.0(4) . .
O11 W2 O10 103.1(5) . 27_565
O7 W2 O10 85.5(4) . 27_565
O6 W2 O10 157.0(4) . 27_565
O5 W2 O10 87.6(4) . 27_565
O11 W2 O8 170.0(4) . .
O7 W2 O8 84.3(4) . .
O6 W2 O8 73.1(4) . .
O5 W2 O8 72.8(4) . .
O10 W2 O8 83.9(4) 27_565 .
O2 W3 O3 101.5(5) . .
O2 W3 O6 101.1(5) . 27_565
O3 W3 O6 157.4(4) . 27_565
O2 W3 O9 100.1(5) . 27_565
O3 W3 O9 90.1(4) . 27_565
O6 W3 O9 87.4(4) 27_565 27_565
O2 W3 O7 103.7(5) . 20_656
O3 W3 O7 85.3(4) . 20_656
O6 W3 O7 87.9(4) 27_565 20_656
O9 W3 O7 156.2(4) 27_565 20_656
O2 W3 O8 172.6(4) . 27_565
O3 W3 O8 83.6(4) . 27_565
O6 W3 O8 74.1(4) 27_565 27_565
O9 W3 O8 74.3(4) 27_565 27_565
O7 W3 O8 82.0(4) 20_656 27_565
O2 Cu1 O1 177.1(4) . .
O2 Cu1 N2 92.8(5) . .
O1 Cu1 N2 88.9(5) . .
O2 Cu1 N4 90.5(5) . .
O1 Cu1 N4 87.9(6) . .
N2 Cu1 N4 176.2(5) . .
O2 Cu1 O12 80.0(5) . .
O1 Cu1 O12 97.6(4) . .
N2 Cu1 O12 92.1(5) . .
N4 Cu1 O12 90.4(5) . .
O2 Cu1 O13 91.0(7) . .
O1 Cu1 O13 91.5(5) . .
N2 Cu1 O13 83.2(6) . .
N4 Cu1 O13 94.8(6) . .
O12 Cu1 O13 169.6(7) . .
N5 Cu2 N1 93.6(4) 26 .
N5 Cu2 N1 93.6(4) 26 5
N1 Cu2 N1 172.7(7) . 5
N5 Cu2 O1 180.0 26 .
N1 Cu2 O1 86.4(4) . .
N1 Cu2 O1 86.4(4) 5 .
N5 Cu2 O11 90.6(3) 26 15_444
N1 Cu2 O11 83.5(5) . 15_444
N1 Cu2 O11 96.5(5) 5 15_444
O1 Cu2 O11 89.4(3) . 15_444
N5 Cu2 O11 90.6(3) 26 11_544
N1 Cu2 O11 96.5(5) . 11_544
N1 Cu2 O11 83.5(5) 5 11_544
O1 Cu2 O11 89.4(3) . 11_544
O11 Cu2 O11 178.9(6) 15_444 11_544
Cu3 Cu3 N3 85.6(10) 10_564 .
Cu3 Cu3 O15 112.6(14) 10_564 .
N3 Cu3 O15 88.7(10) . .
Cu3 Cu3 N3 74.3(9) 10_564 10_564
N3 Cu3 N3 94.1(10) . 10_564
O15 Cu3 N3 172.7(12) . 10_564
Cu3 Cu3 O14 108.8(13) 10_564 10_564
N3 Cu3 O14 165.4(11) . 10_564
O15 Cu3 O14 88.3(12) . 10_564
N3 Cu3 O14 87.3(10) 10_564 10_564
Cu3 Cu3 O14 54.9(11) 10_564 .
N3 Cu3 O14 80.6(9) . .
O15 Cu3 O14 57.9(13) . .
N3 Cu3 O14 129.2(10) 10_564 .
O14 Cu3 O14 109.7(17) 10_564 .
Cu3 Cu3 O15 51.5(12) 10_564 10_564
N3 Cu3 O15 137.1(11) . 10_564
O15 Cu3 O15 104.5(16) . 10_564
N3 Cu3 O15 77.9(9) 10_564 10_564
O14 Cu3 O15 57.4(13) 10_564 10_564
O14 Cu3 O15 73.2(10) . 10_564
N1 C1 N3 111.4(15) . .
N2 C2 N3 114.2(16) . .
N4 C3 N5 114.6(15) . .
C1 N1 N2 107.2(12) . .
C1 N1 Cu2 128.5(11) . .
N2 N1 Cu2 121.2(9) . .
C2 N2 N1 105.9(13) . .
C2 N2 Cu1 132.4(11) . .
N1 N2 Cu1 121.6(10) . .
C1 N3 C2 101.0(15) . .
C1 N3 Cu3 136.2(14) . .
C2 N3 Cu3 121.4(13) . .
C1 N3 Cu3 117.1(13) . 10_564
C2 N3 Cu3 136.1(13) . 10_564
Cu3 N3 Cu3 20.1(3) . 10_564
C3 N4 N4 106.8(9) . 5
C3 N4 Cu1 131.9(11) . .
N4 N4 Cu1 121.3(4) 5 .
C3 N5 C3 97.4(18) 5 .
C3 N5 Cu2 131.3(9) 5 26_545
C3 N5 Cu2 131.3(9) . 26_545
Cu1 O1 Cu1 121.3(8) . 5
Cu1 O1 Cu2 119.3(4) . .
Cu1 O1 Cu2 119.3(4) 5 .
W3 O2 Cu1 167.3(8) . .
W1 O3 W3 150.5(5) . .
W2 O5 W1 126.3(5) . .
W2 O6 W3 124.0(5) . 20_656
W2 O7 W3 151.7(6) . 27_565
P1 O8 W3 129.5(5) . 20_656
P1 O8 W2 123.5(5) . .
W3 O8 W2 88.7(3) 20_656 .
P1 O8 W1 125.6(5) . .
W3 O8 W1 88.8(3) 20_656 .
W2 O8 W1 88.3(3) . .
W1 O9 W3 123.6(5) . 20_656
W1 O10 W2 152.0(6) . 20_656
W2 O11 Cu2 156.0(6) . 12_454
O13' O13 Cu1 82(4) . .
Cu3 O14 Cu3 16.3(3) 10_564 .
Cu3 O15 Cu3 15.8(3) . 10_564

loop_
_geom_bond_atom_site_label_1
_geom_bond_atom_site_label_2
_geom_bond_distance
_geom_bond_site_symmetry_2
P1 O8 1.534(10) 20_656
P1 O8 1.534(10) 10_554
P1 O8 1.534(10) 27_565
P1 O8 1.534(10) .
W1 O4 1.691(11) .
W1 O10 1.903(9) .
W1 O3 1.919(10) .
W1 O9 1.938(10) .
W1 O5 1.946(10) .
W1 O8 2.486(10) .
W2 O11 1.739(10) .
W2 O7 1.888(10) .
W2 O6 1.932(10) .
W2 O5 1.933(10) .
W2 O10 1.943(10) 27_565
W2 O8 2.482(10) .
W3 O2 1.788(11) .
W3 O3 1.934(10) .
W3 O6 1.954(11) 27_565
W3 O9 1.962(10) 27_565
W3 O7 1.973(10) 20_656
W3 O8 2.426(10) 27_565
Cu1 O2 1.956(11) .
Cu1 O1 1.968(8) .
Cu1 N2 1.976(13) .
Cu1 N4 1.996(13) .
Cu1 O12 2.585(14) .
Cu1 O13 2.598(18) .
Cu2 N5 1.982(17) 26
Cu2 N1 2.021(12) .
Cu2 N1 2.021(12) 5
Cu2 O1 2.032(16) .
Cu2 O11 2.401(10) 15_444
Cu2 O11 2.401(10) 11_544
Cu3 Cu3 0.700(8) 10_564
Cu3 N3 1.963(16) .
Cu3 O15 2.01(3) .
Cu3 N3 2.033(17) 10_564
Cu3 O14 2.04(3) 10_564
Cu3 O14 2.36(3) .
Cu3 O15 2.37(3) 10_564
C1 N1 1.32(2) .
C1 N3 1.33(2) .
C2 N2 1.28(2) .
C2 N3 1.35(2) .
C3 N4 1.25(2) .
C3 N5 1.381(19) .
N1 N2 1.324(18) .
N4 N4 1.35(2) 5
O13 O13' 0.84(10) .
